data_4125810
loop_
_publ_author_name
'Georgiou, Irene'
'Kervyn, Simon'
'Rossignon, Alexandre'
'De Leo, Federica'
'Wouters, Johan'
'Bruylants, Gilles'
'Bonifazi, Davide'

_publ_section_title
;
 Versatile Self-Adapting Boronic Acids for H-Bond Recognition: From
 Discrete to Polymeric Supramolecules.
;
_journal_issue 7
_journal_name_full 'Journal of the American Chemical Society'
_journal_page_first 2710
_journal_page_last 2727
_journal_paper_doi 10.1021/jacs.6b11362
_journal_volume 139
_journal_year 2017
_chemical_formula_moiety 'C8 H5 B F6 O2, C8 H6 N2'
_chemical_formula_sum 'C16 H11 B F6 N2 O2'
_chemical_formula_weight 388.08
_chemical_name_systematic
;
 ?
;
_space_group_IT_number 14
_symmetry_cell_setting monoclinic
_symmetry_space_group_name_Hall '-P 2yn'
_symmetry_space_group_name_H-M 'P 1 21/n 1'
_atom_sites_solution_hydrogens geom
_atom_sites_solution_primary direct
_atom_sites_solution_secondary difmap
_audit_creation_method SHELXL-97
_cell_angle_alpha 90.00
_cell_angle_beta 116.224(5)
_cell_angle_gamma 90.00
_cell_formula_units_Z 4
_cell_length_a 8.3823(3)
_cell_length_b 26.3852(7)
_cell_length_c 8.9783(3)
_cell_measurement_reflns_used 5600
_cell_measurement_temperature 293(2)
_cell_measurement_theta_max 67.0810
_cell_measurement_theta_min 3.3300
_cell_volume 1781.34(13)
_computing_cell_refinement
;
CrysAlisPro, Agilent Technologies,
Version 1.171.37.34 (release 22-05-2014 CrysAlis171 .NET)
(compiled May 22 2014,16:03:01)
;
_computing_data_collection
;
CrysAlisPro, Agilent Technologies,
Version 1.171.37.34 (release 22-05-2014 CrysAlis171 .NET)
(compiled May 22 2014,16:03:01)
;
_computing_data_reduction
;
CrysAlisPro, Agilent Technologies,
Version 1.171.37.34 (release 22-05-2014 CrysAlis171 .NET)
(compiled May 22 2014,16:03:01)
;
_computing_structure_refinement 'SHELXL-97 (Sheldrick, 1997)'
_computing_structure_solution Sir2011
_diffrn_ambient_temperature 293(2)
_diffrn_detector 'CCD plate'
_diffrn_detector_area_resol_mean 5.1856
_diffrn_detector_type Ruby
_diffrn_measured_fraction_theta_full 0.987
_diffrn_measured_fraction_theta_max 0.987
_diffrn_measurement_device 'four-circle diffractometer'
_diffrn_measurement_device_type 'Xcalibur, Ruby, Gemini ultra'
_diffrn_measurement_method '\w scans'
_diffrn_radiation_monochromator mirror
_diffrn_radiation_source 'fine-focus sealed tube'
_diffrn_radiation_type CuK\a
_diffrn_radiation_wavelength 1.54184
_diffrn_reflns_av_R_equivalents 0.0302
_diffrn_reflns_av_sigmaI/netI 0.0217
_diffrn_reflns_limit_h_max 9
_diffrn_reflns_limit_h_min -9
_diffrn_reflns_limit_k_max 31
_diffrn_reflns_limit_k_min -31
_diffrn_reflns_limit_l_max 10
_diffrn_reflns_limit_l_min -9
_diffrn_reflns_number 9699
_diffrn_reflns_theta_full 66.57
_diffrn_reflns_theta_max 66.57
_diffrn_reflns_theta_min 3.35
_exptl_absorpt_coefficient_mu 1.219
_exptl_absorpt_correction_T_max 0.8982
_exptl_absorpt_correction_T_min 0.5283
_exptl_absorpt_correction_type multi-scan
_exptl_absorpt_process_details
;
CrysAlisPro, Agilent Technologies,
Version 1.171.37.34 (release 22-05-2014 CrysAlis171 .NET)
(compiled May 22 2014,16:03:01)
Empirical absorption correction using spherical harmonics,
 implemented in SCALE3 ABSPACK scaling algorithm.
;
_exptl_crystal_colour colourless
_exptl_crystal_density_diffrn 1.447
_exptl_crystal_density_method 'not measured'
_exptl_crystal_description plate
_exptl_crystal_F_000 784
_exptl_crystal_size_max 0.60
_exptl_crystal_size_mid 0.20
_exptl_crystal_size_min 0.09
_refine_diff_density_max 0.219
_refine_diff_density_min -0.216
_refine_diff_density_rms 0.028
_refine_ls_extinction_method none
_refine_ls_goodness_of_fit_ref 1.128
_refine_ls_hydrogen_treatment mixed
_refine_ls_matrix_type full
_refine_ls_number_parameters 298
_refine_ls_number_reflns 3091
_refine_ls_number_restraints 0
_refine_ls_restrained_S_all 1.128
_refine_ls_R_factor_all 0.0614
_refine_ls_R_factor_gt 0.0506
_refine_ls_shift/su_max 0.001
_refine_ls_shift/su_mean 0.000
_refine_ls_structure_factor_coef Fsqd
_refine_ls_weighting_details 'calc w=1/[\s^2^(Fo^2^)+(0.0683P)^2^+0.2529P] where P=(Fo^2^+2Fc^2^)/3'
_refine_ls_weighting_scheme calc
_refine_ls_wR_factor_gt 0.1361
_refine_ls_wR_factor_ref 0.1526
_reflns_number_gt 2502
_reflns_number_total 3091
_reflns_threshold_expression >2sigma(I)
_cod_data_source_file ja6b11362_si_029.cif
_cod_data_source_block shelxl
_cod_original_cell_volume 1781.33(10)
_cod_original_sg_symbol_H-M 'P 21/n'
_cod_database_code 4125810

loop_
_symmetry_equiv_pos_as_xyz
'x, y, z'
'-x+1/2, y+1/2, -z+1/2'
'-x, -y, -z'
'x-1/2, -y-1/2, z-1/2'

loop_
_atom_site_label
_atom_site_type_symbol
_atom_site_fract_x
_atom_site_fract_y
_atom_site_fract_z
_atom_site_U_iso_or_equiv
_atom_site_adp_type
_atom_site_occupancy
_atom_site_symmetry_multiplicity
_atom_site_calc_flag
_atom_site_refinement_flags
_atom_site_disorder_assembly
_atom_site_disorder_group
C1 C 0.9840(2) 0.33574(6) 0.0329(2) 0.0643(4) Uani 1 1 d . . .
C2 C 0.9804(3) 0.30314(7) -0.0912(3) 0.0830(6) Uani 1 1 d . A .
C3 C 0.8481(4) 0.26783(11) -0.1647(4) 0.1246(10) Uani 1 1 d . . .
H3 H 0.8510 0.2462 -0.2453 0.150 Uiso 1 1 calc R . .
C4 C 0.7136(5) 0.26431(12) -0.1208(4) 0.1424(13) Uani 1 1 d . . .
H4 H 0.6235 0.2406 -0.1724 0.171 Uiso 1 1 calc R . .
C5 C 0.7096(3) 0.29546(10) -0.0007(4) 0.1073(8) Uani 1 1 d . . .
H5 H 0.6173 0.2930 0.0298 0.129 Uiso 1 1 calc R . .
C6 C 0.8435(3) 0.33065(7) 0.0751(2) 0.0725(5) Uani 1 1 d . B .
C7 C 0.8345(3) 0.36156(9) 0.2091(3) 0.0930(6) Uani 1 1 d . . .
C8 C 1.1242(5) 0.30500(12) -0.1471(4) 0.1065(8) Uani 1 1 d . . .
B1 B 1.1430(3) 0.37512(8) 0.1232(2) 0.0684(5) Uani 1 1 d . . .
O1 O 1.2718(2) 0.36095(6) 0.2674(2) 0.1127(6) Uani 1 1 d . . .
H1 H 1.3466 0.3835 0.3036 0.169 Uiso 1 1 calc R . .
O2 O 1.1341(2) 0.41954(5) 0.05056(19) 0.1054(6) Uani 1 1 d . . .
H2 H 1.2222 0.4364 0.1077 0.158 Uiso 1 1 calc R . .
F1 F 1.0921(7) 0.3355(4) -0.2684(7) 0.159(2) Uani 0.60 1 d P A 1
F2 F 1.2833(4) 0.3209(3) -0.0267(5) 0.1232(11) Uani 0.60 1 d P A 1
F3 F 1.1670(14) 0.2620(2) -0.1878(16) 0.180(3) Uani 0.60 1 d P A 1
F1' F 1.2324(15) 0.2709(7) -0.0812(17) 0.194(6) Uani 0.40 1 d P A 2
F2' F 1.0517(12) 0.2920(6) -0.3123(8) 0.175(3) Uani 0.40 1 d P A 2
F3' F 1.187(2) 0.3486(3) -0.143(3) 0.209(5) Uani 0.40 1 d P A 2
F4 F 0.9136(9) 0.34207(18) 0.3514(4) 0.1326(13) Uani 0.65 1 d P B 1
F5 F 0.8966(7) 0.40791(17) 0.2120(8) 0.1285(18) Uani 0.65 1 d P B 1
F6 F 0.6626(4) 0.3707(2) 0.1726(6) 0.1335(11) Uani 0.65 1 d P B 1
F4' F 0.801(3) 0.4066(4) 0.1917(13) 0.196(7) Uani 0.35 1 d P B 2
F5' F 0.755(3) 0.3411(4) 0.295(2) 0.197(5) Uani 0.35 1 d P B 2
F6' F 1.0019(13) 0.3683(5) 0.3408(11) 0.170(3) Uani 0.35 1 d P B 2
C9 C 0.9323(2) 0.97281(7) 0.1453(2) 0.0687(5) Uani 1 1 d . . .
C10 C 1.0648(4) 1.02617(9) 0.3648(3) 0.1038(7) Uani 1 1 d . . .
H10 H 1.1588 1.0336 0.4674 0.125 Uiso 1 1 calc R . .
C11 C 0.9284(4) 1.06164(10) 0.2965(4) 0.1148(9) Uani 1 1 d . . .
H11 H 0.9316 1.0915 0.3530 0.138 Uiso 1 1 calc R . .
C12 C 0.7930(4) 1.05213(10) 0.1484(4) 0.1066(8) Uani 1 1 d . . .
H12 H 0.7016 1.0756 0.1000 0.128 Uiso 1 1 calc R . .
C13 C 0.7894(3) 1.00657(8) 0.0662(3) 0.0815(6) Uani 1 1 d . . .
C14 C 0.6557(3) 0.99222(11) -0.0884(3) 0.1026(8) Uani 1 1 d . . .
H14 H 0.5597 1.0136 -0.1453 0.123 Uiso 1 1 calc R . .
C15 C 0.6661(3) 0.94748(12) -0.1544(3) 0.1069(8) Uani 1 1 d . . .
H15 H 0.5775 0.9374 -0.2568 0.128 Uiso 1 1 calc R . .
C16 C 0.8132(3) 0.91630(9) -0.0662(3) 0.0923(6) Uani 1 1 d . . .
H16 H 0.8186 0.8853 -0.1132 0.111 Uiso 1 1 calc R . .
N1 N 1.0697(2) 0.98307(6) 0.2943(2) 0.0804(5) Uani 1 1 d . . .
N2 N 0.9432(2) 0.92779(6) 0.07778(19) 0.0755(4) Uani 1 1 d . . .

loop_
_atom_site_aniso_label
_atom_site_aniso_U_11
_atom_site_aniso_U_22
_atom_site_aniso_U_33
_atom_site_aniso_U_23
_atom_site_aniso_U_13
_atom_site_aniso_U_12
C1 0.0704(10) 0.0540(9) 0.0616(9) 0.0001(7) 0.0230(8) -0.0036(7)
C2 0.1006(14) 0.0713(11) 0.0828(12) -0.0154(9) 0.0456(11) -0.0144(10)
C3 0.149(2) 0.1115(19) 0.131(2) -0.0652(17) 0.078(2) -0.0551(18)
C4 0.139(2) 0.135(2) 0.165(3) -0.078(2) 0.077(2) -0.080(2)
C5 0.0933(16) 0.1079(18) 0.131(2) -0.0254(15) 0.0584(15) -0.0350(13)
C6 0.0738(11) 0.0625(10) 0.0797(11) -0.0048(8) 0.0324(9) -0.0051(8)
C7 0.0989(16) 0.0873(16) 0.0995(17) -0.0129(13) 0.0499(14) 0.0001(13)
C8 0.133(2) 0.1023(19) 0.105(2) -0.0137(16) 0.0721(19) -0.0061(18)
B1 0.0714(12) 0.0611(11) 0.0636(11) 0.0034(8) 0.0215(10) -0.0040(9)
O1 0.0962(11) 0.0886(10) 0.0996(11) 0.0316(8) -0.0056(9) -0.0253(8)
O2 0.1020(11) 0.0728(9) 0.0893(10) 0.0202(7) -0.0052(8) -0.0254(7)
F1 0.164(4) 0.220(7) 0.114(3) 0.029(3) 0.080(3) -0.012(4)
F2 0.0939(18) 0.150(3) 0.144(3) -0.023(3) 0.0696(19) -0.010(2)
F3 0.247(8) 0.134(4) 0.248(8) -0.051(5) 0.190(8) -0.004(4)
F1' 0.170(7) 0.288(17) 0.177(8) 0.086(10) 0.123(7) 0.104(10)
F2' 0.225(8) 0.224(8) 0.115(4) -0.043(6) 0.111(5) -0.050(8)
F3' 0.293(14) 0.109(4) 0.370(16) -0.037(8) 0.278(13) -0.061(7)
F4 0.177(4) 0.153(3) 0.0747(16) 0.0141(17) 0.062(2) 0.030(3)
F5 0.149(3) 0.090(3) 0.159(4) -0.059(3) 0.078(3) -0.021(2)
F6 0.0967(16) 0.169(3) 0.151(3) -0.045(2) 0.0693(18) 0.0121(18)
F4' 0.36(2) 0.106(7) 0.139(6) 0.034(5) 0.121(11) 0.111(10)
F5' 0.311(13) 0.158(7) 0.244(11) -0.058(7) 0.234(11) -0.074(8)
F6' 0.179(7) 0.217(10) 0.101(5) -0.057(6) 0.049(5) 0.018(7)
C9 0.0687(10) 0.0742(11) 0.0695(10) 0.0153(8) 0.0364(9) 0.0071(8)
C10 0.1161(18) 0.0942(15) 0.0960(16) -0.0104(12) 0.0422(14) 0.0177(14)
C11 0.135(2) 0.0930(17) 0.126(2) -0.0042(15) 0.067(2) 0.0318(16)
C12 0.1082(19) 0.0943(16) 0.132(2) 0.0267(15) 0.0664(18) 0.0362(14)
C13 0.0745(12) 0.0891(13) 0.0888(13) 0.0306(11) 0.0434(11) 0.0172(10)
C14 0.0770(14) 0.120(2) 0.0995(17) 0.0392(15) 0.0286(13) 0.0167(13)
C15 0.0815(14) 0.134(2) 0.0807(14) 0.0202(14) 0.0138(12) -0.0044(14)
C16 0.0856(14) 0.1017(16) 0.0786(13) 0.0021(11) 0.0261(12) -0.0061(12)
N1 0.0839(10) 0.0791(10) 0.0741(10) 0.0017(8) 0.0312(9) 0.0137(8)
N2 0.0711(9) 0.0810(10) 0.0699(9) 0.0071(7) 0.0269(8) 0.0026(7)

loop_
_atom_type_symbol
_atom_type_description
_atom_type_scat_dispersion_real
_atom_type_scat_dispersion_imag
_atom_type_scat_source
C C 0.0181 0.0091 'International Tables Vol C Tables 4.2.6.8 and 6.1.1.4'
H H 0.0000 0.0000 'International Tables Vol C Tables 4.2.6.8 and 6.1.1.4'
B B 0.0090 0.0039 'International Tables Vol C Tables 4.2.6.8 and 6.1.1.4'
N N 0.0311 0.0180 'International Tables Vol C Tables 4.2.6.8 and 6.1.1.4'
O O 0.0492 0.0322 'International Tables Vol C Tables 4.2.6.8 and 6.1.1.4'
F F 0.0727 0.0534 'International Tables Vol C Tables 4.2.6.8 and 6.1.1.4'

loop_
_geom_angle_atom_site_label_1
_geom_angle_atom_site_label_2
_geom_angle_atom_site_label_3
_geom_angle
C6 C1 C2 115.76(16)
C6 C1 B1 122.64(16)
C2 C1 B1 121.58(17)
C3 C2 C1 121.9(2)
C3 C2 C8 117.4(2)
C1 C2 C8 120.69(19)
C4 C3 C2 120.5(2)
C4 C3 H3 119.8
C2 C3 H3 119.8
C3 C4 C5 120.2(2)
C3 C4 H4 119.9
C5 C4 H4 119.9
C4 C5 C6 119.6(2)
C4 C5 H5 120.2
C6 C5 H5 120.2
C5 C6 C1 122.05(19)
C5 C6 C7 116.6(2)
C1 C6 C7 121.32(17)
F4 C7 F5 109.3(4)
F4' C7 F5' 108.7(7)
F4 C7 F6 110.2(3)
F5 C7 F6 102.0(3)
F4' C7 F6' 94.2(8)
F5' C7 F6' 97.7(8)
F4' C7 C6 121.7(5)
F4 C7 C6 113.9(3)
F5 C7 C6 111.3(3)
F5' C7 C6 117.7(4)
F6 C7 C6 109.4(2)
F6' C7 C6 111.5(4)
F1' C8 F3' 116.4(9)
F1 C8 F3 107.0(5)
F1 C8 F2 104.1(4)
F3 C8 F2 101.5(5)
F1' C8 F2' 102.6(7)
F3' C8 F2' 104.0(8)
F1' C8 C2 110.3(5)
F3' C8 C2 114.0(4)
F1 C8 C2 114.0(4)
F3 C8 C2 115.6(3)
F2 C8 C2 113.3(2)
F2' C8 C2 108.4(4)
O1 B1 O2 125.14(18)
O1 B1 C1 116.75(16)
O2 B1 C1 118.09(16)
B1 O1 H1 109.5
B1 O2 H2 109.5
N1 C9 N2 114.97(16)
N1 C9 C13 122.38(19)
N2 C9 C13 122.65(19)
N1 C10 C11 124.4(3)
N1 C10 H10 117.8
C11 C10 H10 117.8
C12 C11 C10 118.9(2)
C12 C11 H11 120.5
C10 C11 H11 120.5
C11 C12 C13 119.7(2)
C11 C12 H12 120.2
C13 C12 H12 120.2
C14 C13 C12 125.2(2)
C14 C13 C9 117.4(2)
C12 C13 C9 117.4(2)
C15 C14 C13 119.8(2)
C15 C14 H14 120.1
C13 C14 H14 120.1
C14 C15 C16 118.7(2)
C14 C15 H15 120.7
C16 C15 H15 120.7
N2 C16 C15 124.4(2)
N2 C16 H16 117.8
C15 C16 H16 117.8
C10 N1 C9 117.20(18)
C16 N2 C9 117.05(18)

loop_
_geom_bond_atom_site_label_1
_geom_bond_atom_site_label_2
_geom_bond_distance
C1 C6 1.394(3)
C1 C2 1.397(3)
C1 B1 1.600(3)
C2 C3 1.374(3)
C2 C8 1.497(4)
C3 C4 1.352(4)
C3 H3 0.9300
C4 C5 1.368(4)
C4 H4 0.9300
C5 C6 1.382(3)
C5 H5 0.9300
C6 C7 1.483(3)
C7 F4' 1.215(9)
C7 F4 1.260(4)
C7 F5 1.325(5)
C7 F5' 1.343(6)
C7 F6 1.351(4)
C7 F6' 1.390(9)
C8 F1' 1.229(9)
C8 F3' 1.259(6)
C8 F1 1.284(6)
C8 F3 1.291(6)
C8 F2 1.360(5)
C8 F2' 1.374(7)
B1 O1 1.321(2)
B1 O2 1.328(2)
O1 H1 0.8200
O2 H2 0.8200
C9 N1 1.352(2)
C9 N2 1.355(2)
C9 C13 1.407(3)
C10 N1 1.311(3)
C10 C11 1.393(4)
C10 H10 0.9300
C11 C12 1.336(4)
C11 H11 0.9300
C12 C13 1.404(4)
C12 H12 0.9300
C13 C14 1.397(3)
C14 C15 1.341(4)
C14 H14 0.9300
C15 C16 1.400(3)
C15 H15 0.9300
C16 N2 1.306(3)
C16 H16 0.9300

loop_
_geom_torsion_atom_site_label_1
_geom_torsion_atom_site_label_2
_geom_torsion_atom_site_label_3
_geom_torsion_atom_site_label_4
_geom_torsion
C6 C1 C2 C3 -0.9(3)
B1 C1 C2 C3 177.4(2)
C6 C1 C2 C8 -180.0(2)
B1 C1 C2 C8 -1.7(3)
C1 C2 C3 C4 1.4(5)
C8 C2 C3 C4 -179.6(3)
C2 C3 C4 C5 -1.0(6)
C3 C4 C5 C6 0.2(5)
C4 C5 C6 C1 0.2(4)
C4 C5 C6 C7 -177.5(3)
C2 C1 C6 C5 0.2(3)
B1 C1 C6 C5 -178.1(2)
C2 C1 C6 C7 177.7(2)
B1 C1 C6 C7 -0.6(3)
C5 C6 C7 F4' -110.5(12)
C1 C6 C7 F4' 71.9(12)
C5 C6 C7 F4 89.5(5)
C1 C6 C7 F4 -88.2(4)
C5 C6 C7 F5 -146.4(4)
C1 C6 C7 F5 36.0(4)
C5 C6 C7 F5' 28.1(11)
C1 C6 C7 F5' -149.5(11)
C5 C6 C7 F6 -34.4(5)
C1 C6 C7 F6 147.9(4)
C5 C6 C7 F6' 139.9(7)
C1 C6 C7 F6' -37.8(7)
C3 C2 C8 F1' -79.1(11)
C1 C2 C8 F1' 99.9(10)
C3 C2 C8 F3' 147.7(12)
C1 C2 C8 F3' -33.2(13)
C3 C2 C8 F1 90.6(6)
C1 C2 C8 F1 -90.3(6)
C3 C2 C8 F3 -34.0(8)
C1 C2 C8 F3 145.1(7)
C3 C2 C8 F2 -150.5(4)
C1 C2 C8 F2 28.6(5)
C3 C2 C8 F2' 32.5(9)
C1 C2 C8 F2' -148.5(8)
C6 C1 B1 O1 81.3(3)
C2 C1 B1 O1 -96.9(2)
C6 C1 B1 O2 -97.3(2)
C2 C1 B1 O2 84.5(3)
N1 C10 C11 C12 -0.7(5)
C10 C11 C12 C13 0.9(4)
C11 C12 C13 C14 179.9(2)
C11 C12 C13 C9 -0.4(3)
N1 C9 C13 C14 179.36(18)
N2 C9 C13 C14 -0.3(3)
N1 C9 C13 C12 -0.3(3)
N2 C9 C13 C12 -179.96(18)
C12 C13 C14 C15 -179.6(2)
C9 C13 C14 C15 0.7(3)
C13 C14 C15 C16 -0.5(4)
C14 C15 C16 N2 -0.2(4)
C11 C10 N1 C9 0.0(4)
N2 C9 N1 C10 -179.80(19)
C13 C9 N1 C10 0.5(3)
C15 C16 N2 C9 0.6(3)
N1 C9 N2 C16 179.97(17)
C13 C9 N2 C16 -0.4(3)
